data_1566022
loop_
_publ_author_name
'Mitsuhashi, Ryoji'
'Hosoya, Satoshi'
'Sunatsuki, Yukinari'
'Suzuki, Takayoshi'
'Mikuriya, Masahiro'

_publ_section_title
;
 Field-induced single-ion magnet behaviors in 1-dimensionally assembled
 tetrahedral cobalt(II) complexes with halide donors
;
_journal_name_full 'Inorganica Chimica Acta'
_journal_page_first 120667
_journal_paper_doi 10.1016/j.ica.2021.120667
_journal_volume 529
_journal_year 2022
_chemical_formula_moiety 'C20 H24 Cl2 Co N4 O2'
_chemical_formula_sum 'C20 H24 Cl2 Co N4 O2'
_chemical_formula_weight 482.26
_space_group_crystal_system monoclinic
_space_group_IT_number 14
_space_group_name_Hall '-P 2ybc'
_space_group_name_H-M_alt 'P 1 21/c 1'
_atom_sites_solution_hydrogens mixed
_audit_creation_method SHELXL-2014/7
_cell_angle_alpha 90
_cell_angle_beta 106.159(2)
_cell_angle_gamma 90
_cell_formula_units_Z 4
_cell_length_a 13.7553(18)
_cell_length_b 9.6308(12)
_cell_length_c 16.501(2)
_cell_measurement_reflns_used 2438
_cell_measurement_temperature 90(2)
_cell_measurement_theta_max 25.52
_cell_measurement_theta_min 2.57
_cell_volume 2099.6(5)
_computing_cell_refinement 'Bruker SAINT'
_computing_data_collection 'Bruker APEX2'
_computing_data_reduction 'Bruker SAINT'
_computing_molecular_graphics 'SHELXL-2014/7 (Sheldrick, 2014)'
_computing_publication_material 'Yadokari-XG 2009 (Wakita,Nemoto et al., 2009)'
_computing_structure_refinement 'SHELXL-2014/7 (Sheldrick, 2014)'
_computing_structure_solution 'SHELXT 2014/5 (Sheldrick, 2014)'
_diffrn_ambient_temperature 90(2)
_diffrn_measured_fraction_theta_full 0.999
_diffrn_measured_fraction_theta_max 0.961
_diffrn_measurement_device_type 'Bruker APEX CCD'
_diffrn_measurement_method '\f and \w scans'
_diffrn_radiation_type MoK\a
_diffrn_radiation_wavelength 0.71073
_diffrn_reflns_av_R_equivalents 0.0367
_diffrn_reflns_av_unetI/netI 0.0537
_diffrn_reflns_Laue_measured_fraction_full 0.999
_diffrn_reflns_Laue_measured_fraction_max 0.961
_diffrn_reflns_limit_h_max 17
_diffrn_reflns_limit_h_min -16
_diffrn_reflns_limit_k_max 11
_diffrn_reflns_limit_k_min -12
_diffrn_reflns_limit_l_max 21
_diffrn_reflns_limit_l_min -22
_diffrn_reflns_number 13524
_diffrn_reflns_point_group_measured_fraction_full 0.999
_diffrn_reflns_point_group_measured_fraction_max 0.961
_diffrn_reflns_theta_full 25.242
_diffrn_reflns_theta_max 28.466
_diffrn_reflns_theta_min 1.541
_diffrn_source 'fine-focus sealed tube'
_exptl_absorpt_coefficient_mu 1.096
_exptl_absorpt_correction_T_max 0.947
_exptl_absorpt_correction_T_min 0.811
_exptl_absorpt_correction_type multi-scan
_exptl_absorpt_process_details SADABS
_exptl_crystal_colour blue
_exptl_crystal_density_diffrn 1.526
_exptl_crystal_description blue
_exptl_crystal_F_000 996
_exptl_crystal_size_max 0.200
_exptl_crystal_size_mid 0.100
_exptl_crystal_size_min 0.050
_refine_diff_density_max 0.517
_refine_diff_density_min -0.282
_refine_diff_density_rms 0.083
_refine_ls_extinction_coef .
_refine_ls_extinction_method none
_refine_ls_goodness_of_fit_ref 1.023
_refine_ls_hydrogen_treatment mixed
_refine_ls_matrix_type full
_refine_ls_number_parameters 278
_refine_ls_number_reflns 5101
_refine_ls_number_restraints 0
_refine_ls_restrained_S_all 1.023
_refine_ls_R_factor_all 0.0567
_refine_ls_R_factor_gt 0.0378
_refine_ls_shift/su_max 0.001
_refine_ls_shift/su_mean 0.000
_refine_ls_structure_factor_coef Fsqd
_refine_ls_weighting_details 'w=1/[\s^2^(Fo^2^)+(0.0425P)^2^] where P=(Fo^2^+2Fc^2^)/3'
_refine_ls_weighting_scheme calc
_refine_ls_wR_factor_gt 0.0819
_refine_ls_wR_factor_ref 0.0883
_reflns_Friedel_coverage 0.000
_reflns_Friedel_fraction_full .
_reflns_Friedel_fraction_max .
_reflns_number_gt 3948
_reflns_number_total 5101
_reflns_threshold_expression 'I > 2\s(I)'
_cod_data_source_file ICA-2022-529-120667.cif
_cod_data_source_block CoCl2H2thp2
_cod_original_sg_symbol_H-M 'P 21/c'
_cod_database_code 1566022
_shelx_shelxl_version_number 2014/7
_shelx_space_group_comment
;
The symmetry employed for this shelxl refinement is uniquely defined
by the following loop, which should always be used as a source of
symmetry information in preference to the above space-group names.
They are only intended as comments.
;
_shelx_estimated_absorpt_t_min 0.811
_shelx_estimated_absorpt_t_max 0.947

loop_
_space_group_symop_operation_xyz
'x, y, z'
'-x, y+1/2, -z+1/2'
'-x, -y, -z'
'x, -y-1/2, z-1/2'

loop_
_atom_site_label
_atom_site_type_symbol
_atom_site_fract_x
_atom_site_fract_y
_atom_site_fract_z
_atom_site_U_iso_or_equiv
_atom_site_adp_type
_atom_site_occupancy
_atom_site_site_symmetry_order
_atom_site_calc_flag
_atom_site_refinement_flags_posn
_atom_site_refinement_flags_adp
_atom_site_refinement_flags_occupancy
_atom_site_disorder_assembly
_atom_site_disorder_group
Co1 Co 0.75416(2) 0.72765(3) 0.55814(2) 0.01413(9) Uani 1 1 d . . . . .
Cl1 Cl 0.71062(4) 0.70159(6) 0.68070(3) 0.01933(13) Uani 1 1 d . . . . .
Cl2 Cl 0.86293(4) 0.90922(5) 0.56627(3) 0.01980(13) Uani 1 1 d . . . . .
O1 O 0.63894(12) 0.77439(15) 0.46336(9) 0.0170(3) Uani 1 1 d . . . . .
C1 C 0.54154(16) 0.7907(2) 0.45731(13) 0.0139(4) Uani 1 1 d . . . . .
C2 C 0.49082(18) 0.6944(2) 0.49514(14) 0.0181(5) Uani 1 1 d . . . . .
H2 H 0.5277 0.6186 0.5257 0.022 Uiso 1 1 calc R U . . .
C3 C 0.38964(19) 0.7069(2) 0.48915(14) 0.0211(5) Uani 1 1 d . . . . .
H3 H 0.3571 0.6386 0.5140 0.025 Uiso 1 1 calc R U . . .
C4 C 0.33434(17) 0.8196(2) 0.44671(14) 0.0190(5) Uani 1 1 d . . . . .
H4 H 0.2648 0.8299 0.4439 0.023 Uiso 1 1 calc R U . . .
C5 C 0.38188(17) 0.9154(2) 0.40899(13) 0.0153(4) Uani 1 1 d . . . . .
H5 H 0.3442 0.9920 0.3801 0.018 Uiso 1 1 calc R U . . .
C6 C 0.48477(16) 0.9030(2) 0.41209(12) 0.0123(4) Uani 1 1 d . . . . .
C7 C 0.53217(17) 1.0042(2) 0.36739(13) 0.0142(4) Uani 1 1 d . . . . .
N1 N 0.47923(15) 1.10899(19) 0.32510(12) 0.0185(4) Uani 1 1 d . . . . .
H1 H 0.4268(17) 1.128(2) 0.3351(13) 0.010(6) Uiso 1 1 d . . . . .
N2 N 0.62682(14) 0.98594(19) 0.36711(12) 0.0165(4) Uani 1 1 d . . . . .
H2A H 0.6570(18) 0.919(2) 0.3984(14) 0.018(6) Uiso 1 1 d . . . . .
O2 O 0.81978(12) 0.55449(15) 0.54450(9) 0.0194(3) Uani 1 1 d . . . . .
C8 C 0.52072(19) 1.2104(2) 0.27730(16) 0.0246(5) Uani 1 1 d . . . . .
H8 H 0.5472 1.2918 0.3133 0.030 Uiso 1 1 calc R U . . .
H8A H 0.4667 1.2426 0.2277 0.030 Uiso 1 1 calc R U . . .
C9 C 0.60490(18) 1.1437(2) 0.24862(15) 0.0231(5) Uani 1 1 d . . . . .
H9 H 0.6388 1.2143 0.2224 0.028 Uiso 1 1 calc R U . . .
H9A H 0.5768 1.0711 0.2061 0.028 Uiso 1 1 calc R U . . .
C10 C 0.68080(18) 1.0795(2) 0.32452(15) 0.0215(5) Uani 1 1 d . . . . .
H10 H 0.7327 1.0272 0.3060 0.026 Uiso 1 1 calc R U . . .
H10A H 0.7152 1.1534 0.3638 0.026 Uiso 1 1 calc R U . . .
C11 C 0.82788(16) 0.4948(2) 0.47452(13) 0.0148(4) Uani 1 1 d . . . . .
C12 C 0.76866(18) 0.5394(2) 0.39508(14) 0.0195(5) Uani 1 1 d . . . . .
H12 H 0.7231 0.6146 0.3921 0.023 Uiso 1 1 calc R U . . .
C13 C 0.77437(17) 0.4778(2) 0.32155(14) 0.0204(5) Uani 1 1 d . . . . .
H13 H 0.7327 0.5102 0.2689 0.024 Uiso 1 1 calc R U . . .
C14 C 0.84094(18) 0.3682(2) 0.32368(14) 0.0190(5) Uani 1 1 d . . . . .
H14 H 0.8454 0.3260 0.2728 0.023 Uiso 1 1 calc R U . . .
C15 C 0.89994(17) 0.3221(2) 0.40008(14) 0.0170(5) Uani 1 1 d . . . . .
H15 H 0.9457 0.2478 0.4013 0.020 Uiso 1 1 calc R U . . .
C16 C 0.89507(16) 0.3810(2) 0.47690(13) 0.0134(4) Uani 1 1 d . . . . .
C17 C 0.95725(16) 0.3247(2) 0.55752(13) 0.0137(4) Uani 1 1 d . . . . .
N3 N 1.02158(15) 0.22228(19) 0.55921(12) 0.0166(4) Uani 1 1 d . . . . .
H3A H 1.0354(19) 0.196(2) 0.5183(16) 0.019(7) Uiso 1 1 d . . . . .
C18 C 1.08030(17) 0.1539(2) 0.63619(14) 0.0182(5) Uani 1 1 d . . . . .
H18 H 1.1490 0.1947 0.6546 0.022 Uiso 1 1 calc R U . . .
H18A H 1.0870 0.0538 0.6252 0.022 Uiso 1 1 calc R U . . .
C19 C 1.02762(17) 0.1721(2) 0.70510(14) 0.0174(5) Uani 1 1 d . . . . .
H19 H 0.9641 0.1176 0.6913 0.021 Uiso 1 1 calc R U . . .
H19A H 1.0719 0.1383 0.7596 0.021 Uiso 1 1 calc R U . . .
C20 C 1.00438(17) 0.3250(2) 0.71188(13) 0.0167(5) Uani 1 1 d . . . . .
H20 H 0.9649 0.3380 0.7532 0.020 Uiso 1 1 calc R U . . .
H20A H 1.0682 0.3782 0.7316 0.020 Uiso 1 1 calc R U . . .
N4 N 0.94634(14) 0.37515(18) 0.62906(11) 0.0154(4) Uani 1 1 d . . . . .
H4A H 0.901(2) 0.447(3) 0.6210(15) 0.029(7) Uiso 1 1 d . . . . .

loop_
_atom_site_aniso_label
_atom_site_aniso_U_11
_atom_site_aniso_U_22
_atom_site_aniso_U_33
_atom_site_aniso_U_23
_atom_site_aniso_U_13
_atom_site_aniso_U_12
Co1 0.01492(16) 0.01228(15) 0.01458(16) -0.00026(11) 0.00309(12) 0.00318(12)
Cl1 0.0194(3) 0.0224(3) 0.0166(3) 0.0025(2) 0.0057(2) 0.0056(2)
Cl2 0.0180(3) 0.0176(3) 0.0251(3) -0.0047(2) 0.0080(2) -0.0010(2)
O1 0.0154(8) 0.0175(8) 0.0177(8) 0.0026(6) 0.0041(6) 0.0031(6)
C1 0.0158(11) 0.0109(10) 0.0140(11) -0.0037(8) 0.0023(9) -0.0003(8)
C2 0.0211(12) 0.0149(11) 0.0169(11) 0.0022(9) 0.0030(10) 0.0011(9)
C3 0.0267(13) 0.0171(11) 0.0197(12) 0.0020(9) 0.0069(10) -0.0052(10)
C4 0.0139(12) 0.0248(12) 0.0180(12) -0.0026(9) 0.0040(9) 0.0010(9)
C5 0.0183(11) 0.0146(10) 0.0120(10) -0.0027(8) 0.0027(9) 0.0020(9)
C6 0.0159(11) 0.0116(10) 0.0090(10) -0.0026(8) 0.0025(8) -0.0004(8)
C7 0.0183(12) 0.0133(10) 0.0098(10) -0.0028(8) 0.0020(9) 0.0015(9)
N1 0.0182(11) 0.0181(10) 0.0216(11) 0.0049(8) 0.0095(9) 0.0059(8)
N2 0.0160(10) 0.0150(9) 0.0177(10) 0.0064(8) 0.0033(8) 0.0025(8)
O2 0.0243(9) 0.0166(8) 0.0167(8) -0.0017(6) 0.0047(7) 0.0077(7)
C8 0.0262(14) 0.0200(12) 0.0293(14) 0.0141(10) 0.0106(11) 0.0066(10)
C9 0.0253(13) 0.0229(12) 0.0237(13) 0.0098(10) 0.0109(11) 0.0047(10)
C10 0.0205(12) 0.0195(12) 0.0262(13) 0.0068(10) 0.0090(10) -0.0008(10)
C11 0.0166(11) 0.0122(10) 0.0153(11) 0.0004(8) 0.0040(9) -0.0013(9)
C12 0.0221(12) 0.0148(11) 0.0211(12) 0.0027(9) 0.0051(10) 0.0045(9)
C13 0.0228(13) 0.0206(12) 0.0162(12) 0.0047(9) 0.0029(10) 0.0000(10)
C14 0.0253(13) 0.0185(11) 0.0149(11) -0.0023(9) 0.0084(10) -0.0015(9)
C15 0.0194(12) 0.0139(10) 0.0189(12) -0.0007(9) 0.0072(10) 0.0019(9)
C16 0.0134(11) 0.0119(10) 0.0148(11) 0.0003(8) 0.0040(9) -0.0018(8)
C17 0.0134(11) 0.0106(10) 0.0178(11) -0.0004(8) 0.0055(9) -0.0046(8)
N3 0.0194(10) 0.0164(9) 0.0136(10) -0.0001(8) 0.0040(8) 0.0057(8)
C18 0.0178(12) 0.0146(11) 0.0203(12) 0.0016(9) 0.0019(10) 0.0029(9)
C19 0.0196(12) 0.0150(11) 0.0158(11) 0.0028(8) 0.0020(10) 0.0018(9)
C20 0.0200(12) 0.0154(10) 0.0136(11) 0.0001(8) 0.0027(9) -0.0002(9)
N4 0.0200(10) 0.0120(9) 0.0131(9) 0.0004(7) 0.0031(8) 0.0036(8)

loop_
_atom_type_symbol
_atom_type_description
_atom_type_scat_dispersion_real
_atom_type_scat_dispersion_imag
_atom_type_scat_source
C C 0.0033 0.0016 'International Tables Vol C Tables 4.2.6.8 and 6.1.1.4'
H H 0.0000 0.0000 'International Tables Vol C Tables 4.2.6.8 and 6.1.1.4'
N N 0.0061 0.0033 'International Tables Vol C Tables 4.2.6.8 and 6.1.1.4'
O O 0.0106 0.0060 'International Tables Vol C Tables 4.2.6.8 and 6.1.1.4'
Cl Cl 0.1484 0.1585 'International Tables Vol C Tables 4.2.6.8 and 6.1.1.4'
Co Co 0.3494 0.9721 'International Tables Vol C Tables 4.2.6.8 and 6.1.1.4'

loop_
_geom_angle_atom_site_label_1
_geom_angle_atom_site_label_2
_geom_angle_atom_site_label_3
_geom_angle
_geom_angle_site_symmetry_1
_geom_angle_site_symmetry_3
O2 Co1 O1 114.04(6) . .
O2 Co1 Cl1 104.73(5) . .
O1 Co1 Cl1 112.51(5) . .
O2 Co1 Cl2 110.32(5) . .
O1 Co1 Cl2 104.14(5) . .
Cl1 Co1 Cl2 111.26(2) . .
C1 O1 Co1 131.99(14) . .
O1 C1 C2 120.27(19) . .
O1 C1 C6 121.83(18) . .
C2 C1 C6 117.9(2) . .
C3 C2 C1 121.9(2) . .
C3 C2 H2 119.1 . .
C1 C2 H2 119.1 . .
C2 C3 C4 120.2(2) . .
C2 C3 H3 119.9 . .
C4 C3 H3 119.9 . .
C5 C4 C3 119.2(2) . .
C5 C4 H4 120.4 . .
C3 C4 H4 120.4 . .
C4 C5 C6 121.8(2) . .
C4 C5 H5 119.1 . .
C6 C5 H5 119.1 . .
C5 C6 C1 118.99(18) . .
C5 C6 C7 120.32(19) . .
C1 C6 C7 120.68(19) . .
N2 C7 N1 120.0(2) . .
N2 C7 C6 119.22(19) . .
N1 C7 C6 120.7(2) . .
C7 N1 C8 123.5(2) . .
C7 N1 H1 117.4(16) . .
C8 N1 H1 117.5(15) . .
C7 N2 C10 123.62(19) . .
C7 N2 H2A 114.4(15) . .
C10 N2 H2A 121.7(15) . .
C11 O2 Co1 129.07(13) . .
N1 C8 C9 109.41(18) . .
N1 C8 H8 109.8 . .
C9 C8 H8 109.8 . .
N1 C8 H8A 109.8 . .
C9 C8 H8A 109.8 . .
H8 C8 H8A 108.2 . .
C8 C9 C10 108.97(19) . .
C8 C9 H9 109.9 . .
C10 C9 H9 109.9 . .
C8 C9 H9A 109.9 . .
C10 C9 H9A 109.9 . .
H9 C9 H9A 108.3 . .
N2 C10 C9 108.74(19) . .
N2 C10 H10 109.9 . .
C9 C10 H10 109.9 . .
N2 C10 H10A 109.9 . .
C9 C10 H10A 109.9 . .
H10 C10 H10A 108.3 . .
O2 C11 C12 120.98(19) . .
O2 C11 C16 121.40(19) . .
C12 C11 C16 117.60(18) . .
C13 C12 C11 122.2(2) . .
C13 C12 H12 118.9 . .
C11 C12 H12 118.9 . .
C12 C13 C14 120.3(2) . .
C12 C13 H13 119.8 . .
C14 C13 H13 119.8 . .
C15 C14 C13 119.1(2) . .
C15 C14 H14 120.4 . .
C13 C14 H14 120.4 . .
C14 C15 C16 122.3(2) . .
C14 C15 H15 118.9 . .
C16 C15 H15 118.9 . .
C15 C16 C11 118.52(19) . .
C15 C16 C17 120.31(19) . .
C11 C16 C17 121.16(18) . .
N3 C17 N4 119.8(2) . .
N3 C17 C16 120.83(19) . .
N4 C17 C16 119.32(19) . .
C17 N3 C18 124.14(19) . .
C17 N3 H3A 122.7(18) . .
C18 N3 H3A 113.0(18) . .
N3 C18 C19 109.61(18) . .
N3 C18 H18 109.7 . .
C19 C18 H18 109.7 . .
N3 C18 H18A 109.7 . .
C19 C18 H18A 109.7 . .
H18 C18 H18A 108.2 . .
C20 C19 C18 108.76(17) . .
C20 C19 H19 109.9 . .
C18 C19 H19 109.9 . .
C20 C19 H19A 109.9 . .
C18 C19 H19A 109.9 . .
H19 C19 H19A 108.3 . .
N4 C20 C19 108.88(17) . .
N4 C20 H20 109.9 . .
C19 C20 H20 109.9 . .
N4 C20 H20A 109.9 . .
C19 C20 H20A 109.9 . .
H20 C20 H20A 108.3 . .
C17 N4 C20 123.04(18) . .
C17 N4 H4A 113.0(15) . .
C20 N4 H4A 123.9(15) . .

loop_
_geom_bond_atom_site_label_1
_geom_bond_atom_site_label_2
_geom_bond_distance
_geom_bond_site_symmetry_2
Co1 O2 1.9390(14) .
Co1 O1 1.9444(16) .
Co1 Cl1 2.2772(6) .
Co1 Cl2 2.2810(6) .
O1 C1 1.325(3) .
C1 C2 1.407(3) .
C1 C6 1.419(3) .
C2 C3 1.373(3) .
C2 H2 0.9500 .
C3 C4 1.397(3) .
C3 H3 0.9500 .
C4 C5 1.376(3) .
C4 H4 0.9500 .
C5 C6 1.407(3) .
C5 H5 0.9500 .
C6 C7 1.478(3) .
C7 N2 1.315(3) .
C7 N1 1.324(3) .
N1 C8 1.467(3) .
N1 H1 0.80(2) .
N2 C10 1.466(3) .
N2 H2A 0.86(2) .
O2 C11 1.322(2) .
C8 C9 1.511(3) .
C8 H8 0.9900 .
C8 H8A 0.9900 .
C9 C10 1.521(3) .
C9 H9 0.9900 .
C9 H9A 0.9900 .
C10 H10 0.9900 .
C10 H10A 0.9900 .
C11 C12 1.404(3) .
C11 C16 1.427(3) .
C12 C13 1.372(3) .
C12 H12 0.9500 .
C13 C14 1.391(3) .
C13 H13 0.9500 .
C14 C15 1.369(3) .
C14 H14 0.9500 .
C15 C16 1.407(3) .
C15 H15 0.9500 .
C16 C17 1.470(3) .
C17 N3 1.320(3) .
C17 N4 1.323(3) .
N3 C18 1.459(3) .
N3 H3A 0.79(2) .
C18 C19 1.519(3) .
C18 H18 0.9900 .
C18 H18A 0.9900 .
C19 C20 1.518(3) .
C19 H19 0.9900 .
C19 H19A 0.9900 .
C20 N4 1.460(3) .
C20 H20 0.9900 .
C20 H20A 0.9900 .
N4 H4A 0.92(3) .

loop_
_geom_hbond_atom_site_label_D
_geom_hbond_atom_site_label_H
_geom_hbond_atom_site_label_A
_geom_hbond_distance_DH
_geom_hbond_distance_HA
_geom_hbond_distance_DA
_geom_hbond_angle_DHA
_geom_hbond_site_symmetry_A
N1 H1 Cl1 0.80(2) 2.46(2) 3.165(2) 146.9(19) 3_676
N2 H2A O1 0.86(2) 1.82(2) 2.560(2) 144(2) .
N3 H3A Cl2 0.79(2) 2.45(2) 3.201(2) 158(2) 3_766
N4 H4A O2 0.92(3) 1.77(3) 2.571(2) 144(2) .

loop_
_geom_torsion_atom_site_label_1
_geom_torsion_atom_site_label_2
_geom_torsion_atom_site_label_3
_geom_torsion_atom_site_label_4
_geom_torsion
_geom_torsion_site_symmetry_1
_geom_torsion_site_symmetry_2
_geom_torsion_site_symmetry_3
_geom_torsion_site_symmetry_4
Co1 O1 C1 C2 -45.1(3) . . . .
Co1 O1 C1 C6 135.82(17) . . . .
O1 C1 C2 C3 -179.0(2) . . . .
C6 C1 C2 C3 0.0(3) . . . .
C1 C2 C3 C4 -1.9(3) . . . .
C2 C3 C4 C5 1.9(3) . . . .
C3 C4 C5 C6 -0.1(3) . . . .
C4 C5 C6 C1 -1.7(3) . . . .
C4 C5 C6 C7 177.04(19) . . . .
O1 C1 C6 C5 -179.20(19) . . . .
C2 C1 C6 C5 1.7(3) . . . .
O1 C1 C6 C7 2.0(3) . . . .
C2 C1 C6 C7 -177.05(19) . . . .
C5 C6 C7 N2 -176.08(19) . . . .
C1 C6 C7 N2 2.7(3) . . . .
C5 C6 C7 N1 1.2(3) . . . .
C1 C6 C7 N1 179.94(19) . . . .
N2 C7 N1 C8 -0.8(3) . . . .
C6 C7 N1 C8 -178.0(2) . . . .
N1 C7 N2 C10 2.5(3) . . . .
C6 C7 N2 C10 179.76(19) . . . .
C7 N1 C8 C9 27.3(3) . . . .
N1 C8 C9 C10 -52.7(3) . . . .
C7 N2 C10 C9 -30.0(3) . . . .
C8 C9 C10 N2 53.9(3) . . . .
Co1 O2 C11 C12 -13.7(3) . . . .
Co1 O2 C11 C16 167.83(14) . . . .
O2 C11 C12 C13 -178.9(2) . . . .
C16 C11 C12 C13 -0.4(3) . . . .
C11 C12 C13 C14 -0.6(3) . . . .
C12 C13 C14 C15 0.5(3) . . . .
C13 C14 C15 C16 0.6(3) . . . .
C14 C15 C16 C11 -1.5(3) . . . .
C14 C15 C16 C17 177.8(2) . . . .
O2 C11 C16 C15 179.91(19) . . . .
C12 C11 C16 C15 1.4(3) . . . .
O2 C11 C16 C17 0.6(3) . . . .
C12 C11 C16 C17 -177.89(19) . . . .
C15 C16 C17 N3 2.9(3) . . . .
C11 C16 C17 N3 -177.83(19) . . . .
C15 C16 C17 N4 -175.30(19) . . . .
C11 C16 C17 N4 4.0(3) . . . .
N4 C17 N3 C18 2.9(3) . . . .
C16 C17 N3 C18 -175.24(19) . . . .
C17 N3 C18 C19 23.4(3) . . . .
N3 C18 C19 C20 -51.2(2) . . . .
C18 C19 C20 N4 54.8(2) . . . .
N3 C17 N4 C20 1.4(3) . . . .
C16 C17 N4 C20 179.64(19) . . . .
C19 C20 N4 C17 -31.4(3) . . . .
